data_7129742
loop_
_publ_author_name
Raziullah,
'Kumar, Mohit'
'Ahmad, Ashfaq'
'Dutta, Himangsu Sekhar'
'Rastogi, Anushka'
'Gangwar, Manoj Kumar'
'Koley, Dipankar'

_publ_section_title
;
 Ru-Catalyzed C--H alkenylation on the arene ring of pirfenidone using
 pyridone as a directing group
;
_journal_name_full 'Chemical Communications'
_journal_paper_doi 10.1039/D2CC00257D
_journal_year 2022
_chemical_absolute_configuration unk
_chemical_formula_moiety 'C25 H19 N O'
_chemical_formula_sum 'C25 H19 N O'
_chemical_formula_weight 349.44
_chemical_name_systematic DK_HD_1939
_space_group_crystal_system orthorhombic
_space_group_IT_number 19
_space_group_name_Hall 'P 2ac 2ab'
_space_group_name_H-M_alt 'P 21 21 21'
_symmetry_Int_Tables_number 19
_audit_creation_date 2020-11-27
_audit_creation_method
;
Olex2 1.2
(compiled 2018.05.29 svn.r3508 for OlexSys, GUI svn.r5506)
;
_audit_update_record
;
2020-11-27 deposited with the CCDC.	2022-02-14 downloaded from the CCDC.
;
_cell_angle_alpha 90
_cell_angle_beta 90
_cell_angle_gamma 90
_cell_formula_units_Z 4
_cell_length_a 8.1351(4)
_cell_length_b 10.7687(6)
_cell_length_c 20.8228(11)
_cell_measurement_reflns_used 4546
_cell_measurement_temperature 273.15
_cell_measurement_theta_max 28.35
_cell_measurement_theta_min 2.13
_cell_volume 1824.17(17)
_computing_molecular_graphics 'Olex2 (Dolomanov et al., 2009)'
_computing_publication_material 'Olex2 (Dolomanov et al., 2009)'
_computing_structure_refinement 'olex2.refine (Bourhis et al., 2015)'
_diffrn_ambient_temperature 273.15
_diffrn_detector 'Bruker APEX2 area detector'
_diffrn_detector_area_resol_mean 7.9
_diffrn_detector_type 'CCD area detector'
_diffrn_measured_fraction_theta_full 0.9980
_diffrn_measured_fraction_theta_max 0.9976
_diffrn_measurement_device 'three-circle diffractometer'
_diffrn_measurement_device_type 'Bruker SMART APEX2 area detector'
_diffrn_measurement_method '\w and \f scans'
_diffrn_radiation_monochromator 'mirror optics'
_diffrn_radiation_probe x-ray
_diffrn_radiation_type 'Mo K\a'
_diffrn_radiation_wavelength 0.71073
_diffrn_reflns_av_R_equivalents 0.0490
_diffrn_reflns_av_unetI/netI 0.0273
_diffrn_reflns_limit_h_max 10
_diffrn_reflns_limit_h_min -10
_diffrn_reflns_limit_k_max 14
_diffrn_reflns_limit_k_min -14
_diffrn_reflns_limit_l_max 27
_diffrn_reflns_limit_l_min -27
_diffrn_reflns_number 37492
_diffrn_reflns_theta_full 28.3549
_diffrn_reflns_theta_max 28.35
_diffrn_reflns_theta_min 2.13
_diffrn_source 'microfocus sealed X-ray tube'
_diffrn_source_type 'Incoatec I\ms'
_exptl_absorpt_coefficient_mu 0.077
_exptl_absorpt_correction_T_max 0.991
_exptl_absorpt_correction_T_min 0.984
_exptl_absorpt_correction_type multi-scan
_exptl_crystal_colour 'clear light colourless'
_exptl_crystal_colour_lustre clear
_exptl_crystal_colour_modifier light
_exptl_crystal_colour_primary colourless
_exptl_crystal_density_diffrn 1.2723
_exptl_crystal_description needle
_exptl_crystal_F_000 736.3116
_exptl_crystal_size_max 0.26
_exptl_crystal_size_mid 0.18
_exptl_crystal_size_min 0.12
_refine_diff_density_max 0.2874
_refine_diff_density_min -0.2503
_refine_diff_density_rms 0.0493
_refine_ls_abs_structure_details 'Flack, H. D. (1983). Acta Cryst. A39, 876-881.'
_refine_ls_abs_structure_Flack -0.7(8)
_refine_ls_d_res_high 0.7482
_refine_ls_d_res_low 9.5653
_refine_ls_goodness_of_fit_ref 1.0493
_refine_ls_hydrogen_treatment constr
_refine_ls_matrix_type full
_refine_ls_number_constraints 38
_refine_ls_number_parameters 244
_refine_ls_number_reflns 4546
_refine_ls_number_restraints 0
_refine_ls_restrained_S_all 1.0493
_refine_ls_R_factor_all 0.0439
_refine_ls_R_factor_gt 0.0395
_refine_ls_shift/su_max 0.0000
_refine_ls_shift/su_mean 0.0000
_refine_ls_structure_factor_coef Fsqd
_refine_ls_weighting_details 'w=1/[\s^2^(Fo^2^)+(0.0366P)^2^+0.7416P] where P=(Fo^2^+2Fc^2^)/3'
_refine_ls_weighting_scheme calc
_refine_ls_wR_factor_gt 0.0880
_refine_ls_wR_factor_ref 0.0916
_reflns_Friedel_coverage 0.998
_reflns_limit_h_max 10
_reflns_limit_h_min -10
_reflns_limit_k_max 14
_reflns_limit_k_min -14
_reflns_limit_l_max 27
_reflns_limit_l_min -27
_reflns_number_gt 4253
_reflns_number_total 4546
_reflns_threshold_expression I>=2u(I)
_cod_data_source_file d2cc00257d2.cif
_cod_data_source_block DK_HD_816
_cod_original_sg_symbol_Hall ' P 2ac 2ab'
_cod_database_code 7129742
_olex2_refinement_description
;
1. Fixed Uiso
 At 1.2 times of:
  All C(H) groups
2.a Aromatic/amide H refined with riding coordinates:
 C2(H2), C3(H3), C4(H4), C5(H5), C7(H7), C8(H8), C9(H9), C10(H10), C14(H14),
 C15(H15), C16(H16), C17(H17), C18(H18), C19(H19), C21(H21), C22(H22), C23(H23),
  C24(H24), C25(H25)
;
_olex2_submission_special_instructions 'No special instructions were received'

loop_
_space_group_symop_id
_space_group_symop_operation_xyz
1 x,y,z
2 x+1/2,-y+1/2,-z
3 -x,y+1/2,-z+1/2
4 -x+1/2,-y,z+1/2

loop_
_atom_site_label
_atom_site_type_symbol
_atom_site_fract_x
_atom_site_fract_y
_atom_site_fract_z
_atom_site_U_iso_or_equiv
_atom_site_adp_type
_atom_site_occupancy
_atom_site_refinement_flags_posn
O1 O 0.69972(14) 0.78799(10) 0.29092(5) 0.0222(2) Uani 1.000000 .
N1 N 0.57360(15) 0.60000(11) 0.27539(5) 0.0140(2) Uani 1.000000 .
C1 C 0.57852(18) 0.72184(13) 0.30006(7) 0.0166(3) Uani 1.000000 .
C2 C 0.43293(19) 0.75779(13) 0.33475(7) 0.0186(3) Uani 1.000000 .
H2 H 0.42864(19) 0.83637(13) 0.35320(7) 0.0223(3) Uiso 1.000000 R
C3 C 0.30246(19) 0.68137(14) 0.34141(7) 0.0196(3) Uani 1.000000 .
H3 H 0.21049(19) 0.70823(14) 0.36401(7) 0.0235(4) Uiso 1.000000 R
C4 C 0.30421(19) 0.56050(14) 0.31428(7) 0.0193(3) Uani 1.000000 .
H4 H 0.21417(19) 0.50792(14) 0.31850(7) 0.0231(4) Uiso 1.000000 R
C5 C 0.44021(18) 0.52377(14) 0.28212(7) 0.0166(3) Uani 1.000000 .
H5 H 0.44312(18) 0.44474(14) 0.26415(7) 0.0200(3) Uiso 1.000000 R
C6 C 0.71686(18) 0.55292(13) 0.24196(7) 0.0160(3) Uani 1.000000 .
C7 C 0.7566(2) 0.60312(14) 0.18261(7) 0.0207(3) Uani 1.000000 .
H7 H 0.6940(2) 0.66750(14) 0.16563(7) 0.0248(4) Uiso 1.000000 R
C8 C 0.8899(2) 0.55698(15) 0.14870(7) 0.0233(3) Uani 1.000000 .
H8 H 0.9179(2) 0.59101(15) 0.10914(7) 0.0280(4) Uiso 1.000000 R
C9 C 0.98138(19) 0.45983(15) 0.17399(7) 0.0212(3) Uani 1.000000 .
H9 H 1.07041(19) 0.42842(15) 0.15116(7) 0.0254(4) Uiso 1.000000 R
C10 C 0.94053(19) 0.40927(14) 0.23327(7) 0.0184(3) Uani 1.000000 .
H10 H 1.00250(19) 0.34403(14) 0.24970(7) 0.0221(3) Uiso 1.000000 R
C11 C 0.80707(17) 0.45529(13) 0.26867(7) 0.0148(3) Uani 1.000000 .
C12 C 0.76948(17) 0.40411(13) 0.33364(6) 0.0147(3) Uani 1.000000 .
C13 C 0.75102(18) 0.49807(12) 0.38571(6) 0.0143(3) Uani 1.000000 .
C14 C 0.86078(18) 0.59696(13) 0.38938(7) 0.0176(3) Uani 1.000000 .
H14 H 0.94462(18) 0.60394(13) 0.35923(7) 0.0211(3) Uiso 1.000000 R
C15 C 0.8463(2) 0.68519(15) 0.43758(8) 0.0238(3) Uani 1.000000 .
H15 H 0.9206(2) 0.75069(15) 0.43972(8) 0.0286(4) Uiso 1.000000 R
C16 C 0.7213(2) 0.67594(15) 0.48254(7) 0.0254(3) Uani 1.000000 .
H16 H 0.7131(2) 0.73413(15) 0.51538(7) 0.0305(4) Uiso 1.000000 R
C17 C 0.6086(2) 0.57971(15) 0.47842(7) 0.0235(3) Uani 1.000000 .
H17 H 0.5233(2) 0.57413(15) 0.50799(7) 0.0282(4) Uiso 1.000000 R
C18 C 0.62336(19) 0.49207(13) 0.43027(7) 0.0178(3) Uani 1.000000 .
H18 H 0.54690(19) 0.42808(13) 0.42756(7) 0.0214(3) Uiso 1.000000 R
C19 C 0.75853(17) 0.28015(13) 0.34162(7) 0.0159(3) Uani 1.000000 .
H19 H 0.76614(17) 0.23314(13) 0.30428(7) 0.0191(3) Uiso 1.000000 R
C20 C 0.73607(17) 0.20878(13) 0.40157(7) 0.0156(3) Uani 1.000000 .
C21 C 0.79716(19) 0.24672(13) 0.46110(7) 0.0190(3) Uani 1.000000 .
H21 H 0.85665(19) 0.32023(13) 0.46413(7) 0.0228(4) Uiso 1.000000 R
C22 C 0.7701(2) 0.17601(15) 0.51569(7) 0.0235(3) Uani 1.000000 .
H22 H 0.8100(2) 0.20310(15) 0.55512(7) 0.0282(4) Uiso 1.000000 R
C23 C 0.6839(2) 0.06521(16) 0.51197(8) 0.0259(3) Uani 1.000000 .
H23 H 0.6649(2) 0.01864(16) 0.54884(8) 0.0311(4) Uiso 1.000000 R
C24 C 0.6263(2) 0.02424(16) 0.45330(8) 0.0272(4) Uani 1.000000 .
H24 H 0.5694(2) -0.05048(16) 0.45049(8) 0.0326(4) Uiso 1.000000 R
C25 C 0.65346(19) 0.09478(14) 0.39848(7) 0.0204(3) Uani 1.000000 .
H25 H 0.61612(19) 0.06583(14) 0.35901(7) 0.0245(4) Uiso 1.000000 R

loop_
_atom_site_aniso_label
_atom_site_aniso_U_11
_atom_site_aniso_U_22
_atom_site_aniso_U_33
_atom_site_aniso_U_12
_atom_site_aniso_U_13
_atom_site_aniso_U_23
O1 0.0205(5) 0.0153(5) 0.0309(6) -0.0032(4) -0.0006(5) 0.0026(4)
N1 0.0128(5) 0.0135(5) 0.0157(5) -0.0007(4) -0.0000(4) 0.0004(4)
C1 0.0184(7) 0.0126(6) 0.0189(7) 0.0006(5) -0.0043(5) 0.0032(5)
C2 0.0219(7) 0.0152(6) 0.0187(7) 0.0034(6) -0.0023(6) -0.0009(5)
C3 0.0159(7) 0.0245(7) 0.0184(7) 0.0058(6) 0.0015(6) 0.0000(6)
C4 0.0150(7) 0.0219(7) 0.0210(7) -0.0030(6) -0.0012(6) -0.0002(6)
C5 0.0175(7) 0.0154(6) 0.0171(6) -0.0037(6) -0.0018(5) -0.0002(5)
C6 0.0155(7) 0.0159(6) 0.0168(6) -0.0022(5) 0.0015(5) -0.0011(5)
C7 0.0208(7) 0.0218(7) 0.0195(7) -0.0032(6) -0.0001(6) 0.0021(6)
C8 0.0242(8) 0.0291(8) 0.0166(7) -0.0063(7) 0.0045(6) 0.0013(6)
C9 0.0173(7) 0.0254(7) 0.0209(7) -0.0036(6) 0.0057(6) -0.0062(6)
C10 0.0166(7) 0.0180(7) 0.0206(7) -0.0008(6) 0.0016(6) -0.0039(6)
C11 0.0145(6) 0.0142(6) 0.0155(6) -0.0039(5) 0.0015(5) -0.0031(5)
C12 0.0120(6) 0.0163(6) 0.0159(6) -0.0002(5) -0.0003(5) -0.0008(5)
C13 0.0157(6) 0.0131(6) 0.0142(6) 0.0034(5) -0.0022(5) -0.0002(5)
C14 0.0147(6) 0.0180(6) 0.0201(7) 0.0008(6) -0.0012(5) -0.0010(6)
C15 0.0248(8) 0.0188(7) 0.0279(8) -0.0009(6) -0.0079(6) -0.0048(6)
C16 0.0366(9) 0.0211(7) 0.0186(7) 0.0063(7) -0.0037(7) -0.0071(6)
C17 0.0304(8) 0.0222(7) 0.0180(7) 0.0068(6) 0.0051(6) 0.0004(6)
C18 0.0193(7) 0.0138(6) 0.0204(7) 0.0017(5) 0.0023(5) 0.0015(5)
C19 0.0145(6) 0.0169(6) 0.0163(6) 0.0014(5) -0.0008(5) -0.0017(5)
C20 0.0152(6) 0.0135(6) 0.0180(6) 0.0030(5) -0.0007(5) -0.0002(5)
C21 0.0182(7) 0.0161(7) 0.0226(7) 0.0040(6) -0.0030(6) -0.0005(5)
C22 0.0260(8) 0.0251(7) 0.0194(7) 0.0093(6) -0.0045(6) -0.0014(6)
C23 0.0269(8) 0.0292(8) 0.0215(7) 0.0039(7) 0.0020(6) 0.0095(6)
C24 0.0285(8) 0.0209(7) 0.0321(9) -0.0043(7) -0.0032(7) 0.0067(6)
C25 0.0235(8) 0.0173(7) 0.0204(7) -0.0016(6) -0.0049(6) -0.0005(6)

loop_
_atom_type_symbol
_atom_type_scat_dispersion_real
_atom_type_scat_dispersion_imag
_atom_type_scat_Cromer_Mann_a1
_atom_type_scat_Cromer_Mann_a2
_atom_type_scat_Cromer_Mann_a3
_atom_type_scat_Cromer_Mann_a4
_atom_type_scat_Cromer_Mann_b1
_atom_type_scat_Cromer_Mann_b2
_atom_type_scat_Cromer_Mann_b3
_atom_type_scat_Cromer_Mann_b4
_atom_type_scat_Cromer_Mann_c
_atom_type_scat_source
_atom_type_scat_dispersion_source
H 0.00000 0.00000 0.49300 0.32291 0.14019 0.04081 10.51090 26.12570 3.14236 57.79970 0.0030380000826 'International Tables Volume C Table 6.1.1.4 (pp. 500-502)' 'Henke, Gullikson and Davis, At. Data and Nucl. Data Tables, 1993, 54, 2'
C 0.00347 0.00161 2.31000 1.02000 1.58860 0.86500 20.84390 10.20750 0.56870 51.65120 0.215599998832 'International Tables Volume C Table 6.1.1.4 (pp. 500-502)' 'Henke, Gullikson and Davis, At. Data and Nucl. Data Tables, 1993, 54, 2'
O 0.01158 0.00611 3.04850 2.28680 1.54630 0.86700 13.27710 5.70110 0.32390 32.90890 0.250800013542 'International Tables Volume C Table 6.1.1.4 (pp. 500-502)' 'Henke, Gullikson and Davis, At. Data and Nucl. Data Tables, 1993, 54, 2'
N 0.00653 0.00323 12.21260 3.13220 2.01250 1.16630 0.00570 9.89330 28.99750 0.58260 -11.5290002823 'International Tables Volume C Table 6.1.1.4 (pp. 500-502)' 'Henke, Gullikson and Davis, At. Data and Nucl. Data Tables, 1993, 54, 2'

loop_
_geom_angle_atom_site_label_1
_geom_angle_atom_site_label_2
_geom_angle_atom_site_label_3
_geom_angle
_geom_angle_site_symmetry_1
_geom_angle_site_symmetry_3
_geom_angle_publ_flag
C5 N1 C1 122.94(12) . . ?
C6 N1 C1 118.55(12) . . ?
C6 N1 C5 118.51(12) . . ?
N1 C1 O1 120.32(14) . . ?
C2 C1 O1 125.49(14) . . ?
C2 C1 N1 114.18(13) . . ?
H2 C2 C1 118.86(8) . . ?
C3 C2 C1 122.28(13) . . ?
C3 C2 H2 118.86(9) . . ?
H3 C3 C2 119.66(9) . . ?
C4 C3 C2 120.69(14) . . ?
C4 C3 H3 119.66(9) . . ?
H4 C4 C3 120.87(9) . . ?
C5 C4 C3 118.27(14) . . ?
C5 C4 H4 120.87(9) . . ?
C4 C5 N1 121.62(13) . . ?
H5 C5 N1 119.19(8) . . ?
H5 C5 C4 119.19(9) . . ?
C7 C6 N1 118.61(13) . . ?
C11 C6 N1 119.63(12) . . ?
C11 C6 C7 121.70(13) . . ?
H7 C7 C6 120.12(9) . . ?
C8 C7 C6 119.76(14) . . ?
C8 C7 H7 120.12(9) . . ?
H8 C8 C7 120.12(9) . . ?
C9 C8 C7 119.76(14) . . ?
C9 C8 H8 120.12(9) . . ?
H9 C9 C8 119.86(9) . . ?
C10 C9 C8 120.29(14) . . ?
C10 C9 H9 119.86(9) . . ?
H10 C10 C9 119.55(9) . . ?
C11 C10 C9 120.90(14) . . ?
C11 C10 H10 119.55(9) . . ?
C10 C11 C6 117.58(13) . . ?
C12 C11 C6 122.07(12) . . ?
C12 C11 C10 120.29(13) . . ?
C13 C12 C11 115.42(12) . . ?
C19 C12 C11 119.41(12) . . ?
C19 C12 C13 125.15(12) . . ?
C14 C13 C12 119.65(13) . . ?
C18 C13 C12 121.85(13) . . ?
C18 C13 C14 118.48(13) . . ?
H14 C14 C13 119.69(8) . . ?
C15 C14 C13 120.62(14) . . ?
C15 C14 H14 119.69(9) . . ?
H15 C15 C14 119.93(9) . . ?
C16 C15 C14 120.14(15) . . ?
C16 C15 H15 119.93(9) . . ?
H16 C16 C15 120.10(9) . . ?
C17 C16 C15 119.81(14) . . ?
C17 C16 H16 120.10(9) . . ?
H17 C17 C16 120.07(9) . . ?
C18 C17 C16 119.87(15) . . ?
C18 C17 H17 120.07(9) . . ?
C17 C18 C13 121.05(14) . . ?
H18 C18 C13 119.48(8) . . ?
H18 C18 C17 119.48(9) . . ?
H19 C19 C12 115.56(8) . . ?
C20 C19 C12 128.87(13) . . ?
C20 C19 H19 115.56(8) . . ?
C21 C20 C19 123.62(13) . . ?
C25 C20 C19 118.45(12) . . ?
C25 C20 C21 117.89(13) . . ?
H21 C21 C20 119.64(8) . . ?
C22 C21 C20 120.71(14) . . ?
C22 C21 H21 119.64(9) . . ?
H22 C22 C21 119.75(9) . . ?
C23 C22 C21 120.49(14) . . ?
C23 C22 H22 119.75(9) . . ?
H23 C23 C22 120.13(9) . . ?
C24 C23 C22 119.74(15) . . ?
C24 C23 H23 120.13(10) . . ?
H24 C24 C23 120.05(10) . . ?
C25 C24 C23 119.90(15) . . ?
C25 C24 H24 120.05(9) . . ?
C24 C25 C20 121.19(14) . . ?
H25 C25 C20 119.41(8) . . ?
H25 C25 C24 119.41(9) . . ?

loop_
_geom_bond_atom_site_label_1
_geom_bond_atom_site_label_2
_geom_bond_distance
_geom_bond_site_symmetry_2
_geom_bond_publ_flag
O1 C1 1.2312(18) . ?
N1 C1 1.4096(18) . ?
N1 C5 1.3679(18) . ?
N1 C6 1.4490(18) . ?
C1 C2 1.440(2) . ?
C2 H2 0.9300 . ?
C2 C3 1.350(2) . ?
C3 H3 0.9300 . ?
C3 C4 1.419(2) . ?
C4 H4 0.9300 . ?
C4 C5 1.352(2) . ?
C5 H5 0.9300 . ?
C6 C7 1.3870(19) . ?
C6 C11 1.398(2) . ?
C7 H7 0.9300 . ?
C7 C8 1.386(2) . ?
C8 H8 0.9300 . ?
C8 C9 1.388(2) . ?
C9 H9 0.9300 . ?
C9 C10 1.389(2) . ?
C10 H10 0.9300 . ?
C10 C11 1.4028(19) . ?
C11 C12 1.4925(18) . ?
C12 C13 1.4906(18) . ?
C12 C19 1.3481(19) . ?
C13 C14 1.392(2) . ?
C13 C18 1.394(2) . ?
C14 H14 0.9300 . ?
C14 C15 1.387(2) . ?
C15 H15 0.9300 . ?
C15 C16 1.385(2) . ?
C16 H16 0.9300 . ?
C16 C17 1.386(2) . ?
C17 H17 0.9300 . ?
C17 C18 1.382(2) . ?
C18 H18 0.9300 . ?
C19 H19 0.9300 . ?
C19 C20 1.4773(19) . ?
C20 C21 1.396(2) . ?
C20 C25 1.401(2) . ?
C21 H21 0.9300 . ?
C21 C22 1.386(2) . ?
C22 H22 0.9300 . ?
C22 C23 1.386(2) . ?
C23 H23 0.9300 . ?
C23 C24 1.381(2) . ?
C24 H24 0.9300 . ?
C24 C25 1.389(2) . ?
C25 H25 0.9300 . ?
